data_8100890
loop_
_publ_author_name
'Boy, I.'
'Kniep, R.'

_publ_section_title
;
Crystal structure of lithium copper(II) monoaqua catena-[monoboro-
diphosphate] dihydrate, LiCu(H~2~O)[BP~2~O~8~] &#x00B7; 2H~2~O
;
_journal_issue 1
_journal_name_full 'Zeitschrift f\"ur Kristallographie - New Crystal Structures'
_journal_page_first 7
_journal_page_last 8
_journal_volume 216
_journal_year 2001
_chemical_formula_structural 'Li Cu (H2 O)[B P2 O8] * 2H2 O'
_chemical_formula_sum 'B Cu Li O11 P2'
_chemical_formula_weight 319.23
_space_group_IT_number 169
_symmetry_cell_setting hexagonal
_symmetry_space_group_name_Hall 'P 61'
_symmetry_space_group_name_H-M 'P 61'
_cell_angle_alpha 90.00
_cell_angle_beta 90.00
_cell_angle_gamma 120.00
_cell_formula_units_Z 6
_cell_length_a 9.520(4)
_cell_length_b 9.520(4)
_cell_length_c 15.438(6)
_cell_measurement_temperature 293(2)
_cell_volume 1211.7(9)
_diffrn_ambient_temperature 293(2)
_exptl_crystal_density_diffrn 2.625
_cod_database_code 8100890

loop_
_symmetry_equiv_pos_as_xyz
'x, y, z'
'-y, x-y, z+1/3'
'-x+y, -x, z+2/3'
'-x, -y, z+1/2'
'y, -x+y, z+5/6'
'x-y, x, z+1/6'

loop_
_atom_site_label
_atom_site_type_symbol
_atom_site_fract_x
_atom_site_fract_y
_atom_site_fract_z
_atom_site_U_iso_or_equiv
_atom_site_adp_type
_atom_site_occupancy
_atom_site_symmetry_multiplicity
_atom_site_Wyckoff_symbol
_atom_site_calc_flag
_atom_site_refinement_flags
_atom_site_disorder_assembly
_atom_site_disorder_group
Li Li -0.1198(18) 0.1282(16) -0.0332(10) 0.027(3) Uani 1 6 a d . . .
Cu Cu 0.11234(8) 0.56682(9) 0.54254(5) 0.00967(18) Uani 1 6 a d . . .
B B 0.3039(7) 0.1587(7) 0.0439(5) 0.0080(10) Uani 1 6 a d . . .
P1 P 0.19658(17) 0.37511(17) 0.03889(10) 0.0061(3) Uani 1 6 a d . . .
P2 P 0.39101(17) 0.23589(16) 0.21519(10) 0.0062(3) Uani 1 6 a d . . .
O1 O 0.0333(5) 0.3501(6) 0.0090(3) 0.0117(8) Uani 1 6 a d . . .
O2 O 0.0991(9) 0.1897(11) 0.6753(4) 0.0415(18) Uani 1 6 a d . . .
O3 O 0.1829(5) 0.2065(5) 0.0250(3) 0.0095(8) Uani 1 6 a d . . .
O4 O 0.2168(5) 0.2030(5) 0.2330(3) 0.0098(8) Uani 1 6 a d . . .
O5 O 0.2233(5) 0.4142(5) 0.1377(3) 0.0085(8) Uani 1 6 a d . . .
O6 O 0.3993(6) 0.0922(5) 0.2508(3) 0.0128(8) Uani 1 6 a d . . .
O7 O 0.3440(5) 0.5073(5) -0.0056(3) 0.0126(9) Uani 1 6 a d . . .
O8 O 0.4155(5) 0.2529(6) 0.1148(3) 0.0092(8) Uani 1 6 a d . . .
O9 O 0.4969(6) 0.2237(6) 0.4046(3) 0.0154(9) Uani 1 6 a d . . .
O10 O 0.5156(6) 0.3988(5) 0.2525(3) 0.0119(8) Uani 1 6 a d . . .
O11 O 0.6851(6) 0.1404(7) -0.0136(4) 0.0251(12) Uani 1 6 a d . . .

loop_
_atom_site_aniso_label
_atom_site_aniso_U_11
_atom_site_aniso_U_22
_atom_site_aniso_U_33
_atom_site_aniso_U_23
_atom_site_aniso_U_13
_atom_site_aniso_U_12
Li 0.026(7) 0.019(6) 0.028(7) -0.009(5) 0.001(5) 0.007(6)
Cu 0.0125(3) 0.0126(3) 0.0078(3) -0.0028(3) -0.0016(3) 0.0092(3)
B 0.009(2) 0.009(3) 0.007(2) 0.000(2) 0.003(2) 0.005(2)
P1 0.0065(6) 0.0064(6) 0.0065(6) 0.0008(5) 0.0011(5) 0.0040(5)
P2 0.0067(6) 0.0064(5) 0.0058(5) -0.0007(5) -0.0011(5) 0.0036(5)
O1 0.012(2) 0.016(2) 0.013(2) -0.0019(16) -0.0022(16) 0.0113(17)
O2 0.043(4) 0.085(6) 0.017(3) -0.007(3) -0.007(3) 0.047(4)
O3 0.0101(19) 0.0077(18) 0.011(2) -0.0021(14) -0.0030(14) 0.0044(16)
O4 0.0053(17) 0.0111(18) 0.015(2) 0.0014(15) 0.0023(14) 0.0054(15)
O5 0.0081(18) 0.0057(17) 0.0084(19) 0.0028(15) 0.0039(15) 0.0010(15)
O6 0.018(2) 0.010(2) 0.015(2) 0.0011(17) -0.0036(18) 0.0097(18)
O7 0.010(2) 0.012(2) 0.011(2) 0.0008(16) 0.0058(16) 0.0026(16)
O8 0.0103(19) 0.012(2) 0.0061(19) -0.0029(14) -0.0008(15) 0.0064(17)
O9 0.019(2) 0.010(2) 0.017(2) -0.0020(17) -0.0075(18) 0.0076(18)
O10 0.013(2) 0.010(2) 0.0090(19) -0.0008(16) -0.0022(17) 0.0038(17)
O11 0.013(2) 0.025(3) 0.039(3) 0.009(2) 0.000(2) 0.010(2)

loop_
_geom_bond_atom_site_label_1
_geom_bond_atom_site_label_2
_geom_bond_distance
_geom_bond_site_symmetry_2
_geom_bond_publ_flag
Li O11 1.941(16) 1_455 ?
Li O2 1.953(16) 2_554 ?
Li O1 1.983(14) . ?
Li O2 1.986(16) 6_554 ?
Li P1 2.959(14) . ?
Li Cu 3.098(14) 4_564 ?
Li Li 3.287(10) 6 ?
Li Li 3.287(10) 5_554 ?
Cu O10 1.972(4) 6 ?
Cu O7 1.973(5) 3_565 ?
Cu O1 1.978(4) 4_565 ?
Cu O9 2.001(5) 6 ?
Cu O6 2.346(4) 2 ?
Cu Li 3.098(14) 4_565 ?
B O3 1.463(7) . ?
B O5 1.463(8) 5_554 ?
B O4 1.470(7) 5_554 ?
B O8 1.477(8) . ?
P1 O7 1.502(4) . ?
P1 O1 1.522(4) . ?
P1 O3 1.559(5) . ?
P1 O5 1.561(5) . ?
P2 O6 1.513(4) . ?
P2 O10 1.518(5) . ?
P2 O4 1.551(5) . ?
P2 O8 1.563(5) . ?
O1 Cu 1.978(4) 4_564 ?
O2 Li 1.953(16) 3 ?
O2 Li 1.986(16) 5 ?
O4 B 1.470(7) 6 ?
O5 B 1.463(8) 6 ?
O6 Cu 2.346(4) 3_554 ?
O7 Cu 1.973(5) 2_664 ?
O9 Cu 2.001(5) 5_554 ?
O10 Cu 1.972(4) 5_554 ?
O11 Li 1.941(16) 1_655 ?
